data_4126869
loop_
_publ_author_name
'Matsuki, Masaya'
'Yamada, Teppei'
'Yasuda, Nobuhiro'
'Dekura, Shun'
'Kitagawa, Hiroshi'
'Kimizuka, Nobuo'

_publ_section_title
;
 Non-Polar to Polar Phase Transition of a Chiral Ionic Plastic Crystal and
 the Switch of Rotation Symmetry.
;
_journal_name_full 'Journal of the American Chemical Society'
_journal_paper_doi 10.1021/jacs.7b10249
_journal_year 2017
_chemical_formula_sum 'C18 H35 N O4 S'
_chemical_formula_weight 361.53
_chemical_name_systematic
;
 ?
;
_space_group_crystal_system orthorhombic
_space_group_IT_number 18
_space_group_name_Hall 'P 2 2ab'
_space_group_name_H-M_alt 'P 21 21 2'
_symmetry_space_group_name_Hall 'P 2 2ab'
_symmetry_space_group_name_H-M 'P 21 21 2'
_atom_sites_solution_hydrogens geom
_audit_creation_method SHELXL-2014
_cell_angle_alpha 90
_cell_angle_beta 90
_cell_angle_gamma 90
_cell_formula_units_Z 4
_cell_length_a 13.3219(8)
_cell_length_b 13.3283(8)
_cell_length_c 11.5783(8)
_cell_measurement_reflns_used 5343
_cell_measurement_temperature 293(2)
_cell_measurement_theta_max 27.499
_cell_measurement_theta_min 2.378
_cell_volume 2055.8(2)
_computing_molecular_graphics 'Crystal Maker'
_computing_publication_material 'Yadokari-XG 2014 (Wakita, Nemoto et al., 2014)'
_computing_structure_refinement 'SHELXL-2013 (Sheldrick, 2013)'
_computing_structure_solution 'SHELXS 97'
_diffrn_ambient_temperature 293(2)
_diffrn_detector_area_resol_mean 28.5
_diffrn_measured_fraction_theta_full 0.893
_diffrn_measured_fraction_theta_max 0.933
_diffrn_measurement_device_type 'Rigaku Saturn 724'
_diffrn_measurement_method 'Oscillation Photograph'
_diffrn_radiation_monochromator 'Si(111) Channel Cut'
_diffrn_radiation_source 'Synchrotron radiation SPring-8 BL40XU'
_diffrn_radiation_type Synchrotron
_diffrn_radiation_wavelength 0.78203
_diffrn_reflns_av_R_equivalents 0.0322
_diffrn_reflns_av_unetI/netI 0.0525
_diffrn_reflns_Laue_measured_fraction_full 0.893
_diffrn_reflns_Laue_measured_fraction_max 0.933
_diffrn_reflns_limit_h_max 14
_diffrn_reflns_limit_h_min -12
_diffrn_reflns_limit_k_max 14
_diffrn_reflns_limit_k_min -15
_diffrn_reflns_limit_l_max 5
_diffrn_reflns_limit_l_min -13
_diffrn_reflns_number 5343
_diffrn_reflns_point_group_measured_fraction_full 0.834
_diffrn_reflns_point_group_measured_fraction_max 0.874
_diffrn_reflns_theta_full 27.984
_diffrn_reflns_theta_max 27.499
_diffrn_reflns_theta_min 2.378
_exptl_absorpt_coefficient_mu 0.225
_exptl_crystal_colour colorless
_exptl_crystal_density_diffrn 1.168
_exptl_crystal_density_method 'not measured'
_exptl_crystal_description platelet
_exptl_crystal_F_000 792
_exptl_crystal_size_max 0.20
_exptl_crystal_size_mid 0.15
_exptl_crystal_size_min 0.05
_refine_diff_density_max 0.652
_refine_diff_density_min -0.304
_refine_diff_density_rms 0.065
_refine_ls_abs_structure_details
;
 Flack x determined using 727 quotients [(I+)-(I-)]/[(I+)+(I-)]
 (Parsons and Flack (2004), Acta Cryst. A60, s61).
;
_refine_ls_abs_structure_Flack 0.03(6)
_refine_ls_extinction_coef 0.25(8)
_refine_ls_extinction_expression Fc^*^=kFc[1+0.001xFc^2^\l^3^/sin(2\q)]^-1/4^
_refine_ls_extinction_method SHELXL
_refine_ls_goodness_of_fit_ref 2.017
_refine_ls_hydrogen_treatment constr
_refine_ls_matrix_type full
_refine_ls_number_parameters 331
_refine_ls_number_reflns 3105
_refine_ls_number_restraints 247
_refine_ls_restrained_S_all 2.031
_refine_ls_R_factor_all 0.1432
_refine_ls_R_factor_gt 0.0955
_refine_ls_shift/su_max 0.000
_refine_ls_shift/su_mean 0.000
_refine_ls_structure_factor_coef Fsqd
_refine_ls_weighting_details 'w=1/[\s^2^(Fo^2^)+(0.1000P)^2^] where P=(Fo^2^+2Fc^2^)/3'
_refine_ls_weighting_scheme calc
_refine_ls_wR_factor_gt 0.2392
_refine_ls_wR_factor_ref 0.2898
_reflns_Friedel_coverage 0.637
_reflns_Friedel_fraction_full 0.756
_reflns_Friedel_fraction_max 0.795
_reflns_number_gt 2091
_reflns_number_total 3105
_reflns_threshold_expression 'I > 2\s(I)'
_cod_data_source_file ja7b10249_si_003.cif
_cod_data_source_block 293K
_cod_database_code 4126869
_shelx_space_group_comment
;
The symmetry employed for this shelxl refinement is uniquely defined
by the following loop, which should always be used as a source of
symmetry information in preference to the above space-group names.
They are only intended as comments.
;
_shelxl_version_number 2013-4

loop_
_space_group_symop_operation_xyz
'x, y, z'
'-x, -y, z'
'x+1/2, -y+1/2, -z'
'-x+1/2, y+1/2, -z'

loop_
_atom_site_label
_atom_site_type_symbol
_atom_site_fract_x
_atom_site_fract_y
_atom_site_fract_z
_atom_site_U_iso_or_equiv
_atom_site_adp_type
_atom_site_occupancy
_atom_site_site_symmetry_order
_atom_site_calc_flag
_atom_site_refinement_flags_posn
_atom_site_refinement_flags_adp
_atom_site_refinement_flags_occupancy
_atom_site_disorder_assembly
_atom_site_disorder_group
S1 S 0.26032(12) -0.24827(18) 0.63361(15) 0.0641(9) Uani 1 1 d . U . . .
N1 N 0.0000 0.0000 0.4791(7) 0.048(2) Uani 1 2 d S TU P . .
O1 O 0.3685(4) -0.2441(5) 0.6421(5) 0.0887(19) Uani 1 1 d . U . . .
N2 N 0.5000 0.0000 0.5008(6) 0.051(3) Uani 1 2 d S TU P . .
C5 C 0.4807(8) -0.0932(7) 0.4275(9) 0.084(3) Uani 1 1 d . U . . .
H1 H 0.5422 -0.1097 0.3868 0.100 Uiso 1 1 calc R U . . .
H2 H 0.4659 -0.1486 0.4791 0.100 Uiso 1 1 calc R U . . .
C6 C 0.4088(9) 0.0206(7) 0.5730(9) 0.089(3) Uani 1 1 d . U . . .
H3 H 0.3549 0.0383 0.5205 0.107 Uiso 1 1 calc R U . . .
H4 H 0.3899 -0.0421 0.6095 0.107 Uiso 1 1 calc R U . . .
C7 C -0.0175(9) -0.0928(7) 0.5528(9) 0.087(3) Uani 1 1 d . U . . .
H5 H -0.0326 -0.1480 0.5011 0.105 Uiso 1 1 calc R U . . .
H6 H 0.0454 -0.1088 0.5909 0.105 Uiso 1 1 calc R U . . .
C8 C -0.0949(11) -0.0900(10) 0.6402(12) 0.126(5) Uani 1 1 d . . . . .
H7 H -0.0812 -0.1400 0.6978 0.190 Uiso 1 1 calc R U . . .
H8 H -0.1589 -0.1033 0.6053 0.190 Uiso 1 1 calc R U . . .
H9 H -0.0960 -0.0249 0.6757 0.190 Uiso 1 1 calc R U . . .
O2 O 0.2242(10) -0.1377(9) 0.6282(13) 0.080(4) Uani 0.494(9) 1 d . U P A 2
O3 O 0.226(2) -0.1964(19) 0.5369(16) 0.158(10) Uani 0.506(9) 1 d . U P A 1
C11 C 0.0953(8) -0.0146(9) 0.4056(9) 0.098(3) Uani 1 1 d . U . . .
H10 H 0.1103 0.0476 0.3659 0.118 Uiso 1 1 calc R U . . .
H11 H 0.1512 -0.0294 0.4565 0.118 Uiso 1 1 calc R U . . .
C1 C 0.2071(15) -0.1966(16) 0.7569(17) 0.087(6) Uani 0.506(9) 1 d . U P A 1
H12 H 0.2259 -0.1263 0.7595 0.105 Uiso 0.506(9) 1 calc R U P A 1
H13 H 0.1348 -0.1992 0.7479 0.105 Uiso 0.506(9) 1 calc R U P A 1
O4 O 0.2354(11) -0.3586(9) 0.6366(15) 0.091(5) Uani 0.506(9) 1 d . U P A 1
C16 C 0.0864(12) -0.0963(11) 0.3190(14) 0.153(7) Uani 1 1 d . . . . .
H14 H 0.0545 -0.1534 0.3538 0.230 Uiso 1 1 calc R U . . .
H15 H 0.1520 -0.1149 0.2924 0.230 Uiso 1 1 calc R U . . .
H16 H 0.0468 -0.0734 0.2549 0.230 Uiso 1 1 calc R U . . .
C17 C 0.3987(9) -0.0859(9) 0.3418(10) 0.103(4) Uani 1 1 d . . . . .
H17 H 0.3374 -0.0683 0.3803 0.155 Uiso 1 1 calc R U . . .
H18 H 0.3906 -0.1493 0.3037 0.155 Uiso 1 1 calc R U . . .
H19 H 0.4149 -0.0352 0.2859 0.155 Uiso 1 1 calc R U . . .
O5 O 0.2168(10) -0.3057(13) 0.5423(11) 0.086(5) Uani 0.494(9) 1 d . U P A 2
C38 C 0.210(2) -0.2894(14) 0.7623(16) 0.101(8) Uani 0.494(9) 1 d . U P A 2
H20 H 0.1374 -0.2861 0.7536 0.121 Uiso 0.494(9) 1 calc R U P A 2
H21 H 0.2267 -0.3600 0.7687 0.121 Uiso 0.494(9) 1 calc R U P A 2
C31 C 0.4115(12) 0.0963(11) 0.6622(12) 0.141(6) Uani 1 1 d . . . . .
H22 H 0.4634 0.0803 0.7167 0.169 Uiso 1 1 calc R U . . .
H23 H 0.3479 0.0983 0.7011 0.169 Uiso 1 1 calc R U . . .
H24 H 0.4250 0.1605 0.6282 0.169 Uiso 1 1 calc R U . . .
C39 C 0.2333(8) -0.2435(8) 0.8757(8) 0.103(3) Uani 1 1 d D U . . .
C40 C 0.321(3) -0.302(3) 0.932(3) 0.118(11) Uani 0.506(9) 1 d D U P A 1
H28 H 0.3120 -0.3732 0.9188 0.142 Uiso 0.506(9) 1 calc R U P A 1
H29 H 0.3838 -0.2823 0.8946 0.142 Uiso 0.506(9) 1 calc R U P A 1
C42 C 0.2225(15) -0.1601(14) 0.9635(19) 0.108(6) Uani 0.506(9) 1 d D U P A 1
C43 C 0.2327(11) -0.2271(12) 1.0661(11) 0.141(5) Uani 1 1 d D U . . .
H30 H 0.2254 -0.1895 1.1384 0.169 Uiso 0.506(9) 1 calc R U P A 1
H31 H 0.2079 -0.2195 1.1453 0.169 Uiso 0.494(9) 1 calc R U P A 2
C44 C 0.138(3) -0.299(3) 1.043(2) 0.124(9) Uani 0.506(9) 1 d D U P A 1
H32 H 0.1498 -0.3657 1.0729 0.149 Uiso 0.506(9) 1 calc R U P A 1
H33 H 0.0776 -0.2716 1.0782 0.149 Uiso 0.506(9) 1 calc R U P A 1
C45 C 0.330(2) -0.282(2) 1.062(3) 0.114(9) Uani 0.506(9) 1 d D U P A 1
H34 H 0.3292 -0.3429 1.1077 0.137 Uiso 0.506(9) 1 calc R U P A 1
H35 H 0.3866 -0.2404 1.0822 0.137 Uiso 0.506(9) 1 calc R U P A 1
C47 C 0.304(3) -0.143(2) 1.011(2) 0.148(11) Uani 0.494(9) 1 d D U P A 2
H36 H 0.2785 -0.0767 1.0310 0.177 Uiso 0.494(9) 1 calc R U P A 2
H37 H 0.3711 -0.1487 1.0441 0.177 Uiso 0.494(9) 1 calc R U P A 2
C48 C 0.1253(19) -0.101(2) 0.981(3) 0.112(8) Uani 0.506(9) 1 d D U P A 1
H38 H 0.0726 -0.1461 1.0032 0.168 Uiso 0.506(9) 1 calc R U P A 1
H39 H 0.1074 -0.0683 0.9098 0.168 Uiso 0.506(9) 1 calc R U P A 1
H40 H 0.1350 -0.0516 1.0400 0.168 Uiso 0.506(9) 1 calc R U P A 1
C46 C 0.1308(16) -0.2988(17) 0.9141(17) 0.099(6) Uani 0.506(9) 1 d D U P A 1
O6 O 0.0643(18) -0.3348(17) 0.855(2) 0.174(10) Uani 0.506(9) 1 d . U P A 1
C49 C 0.311(2) -0.1531(19) 0.8754(18) 0.132(8) Uani 0.494(9) 1 d D U P A 2
H41 H 0.3768 -0.1718 0.8480 0.158 Uiso 0.494(9) 1 calc R U P A 2
H42 H 0.2862 -0.0945 0.8345 0.158 Uiso 0.494(9) 1 calc R U P A 2
O8 O 0.3652(19) -0.3924(18) 0.908(2) 0.168(9) Uani 0.494(9) 1 d D U P A 2
C52 C 0.307(2) -0.326(2) 0.906(3) 0.094(7) Uani 0.494(9) 1 d D U P A 2
C53 C 0.302(2) -0.313(2) 1.036(3) 0.115(9) Uani 0.494(9) 1 d D U P A 2
H45 H 0.2778 -0.3747 1.0711 0.138 Uiso 0.494(9) 1 calc R U P A 2
H46 H 0.3690 -0.2999 1.0663 0.138 Uiso 0.494(9) 1 calc R U P A 2
C54 C 0.3186(17) -0.0930(17) 0.970(3) 0.105(8) Uani 0.506(9) 1 d D U P A 1
H47 H 0.3417 -0.0897 1.0482 0.158 Uiso 0.506(9) 1 calc R U P A 1
H48 H 0.3028 -0.0267 0.9430 0.158 Uiso 0.506(9) 1 calc R U P A 1
H49 H 0.3701 -0.1214 0.9219 0.158 Uiso 0.506(9) 1 calc R U P A 1
C55 C 0.109(3) -0.135(2) 0.920(3) 0.162(15) Uani 0.494(9) 1 d D U P A 2
H50 H 0.1016 -0.0838 0.9778 0.244 Uiso 0.494(9) 1 calc R U P A 2
H51 H 0.0436 -0.1551 0.8932 0.244 Uiso 0.494(9) 1 calc R U P A 2
H52 H 0.1469 -0.1088 0.8562 0.244 Uiso 0.494(9) 1 calc R U P A 2
C56 C 0.106(3) -0.322(3) 0.997(3) 0.138(12) Uani 0.494(9) 1 d D U P A 2
H53 H 0.1515 -0.3728 1.0249 0.207 Uiso 0.494(9) 1 calc R U P A 2
H54 H 0.0738 -0.3456 0.9282 0.207 Uiso 0.494(9) 1 calc R U P A 2
H55 H 0.0560 -0.3093 1.0554 0.207 Uiso 0.494(9) 1 calc R U P A 2
C57 C 0.1638(17) -0.226(2) 0.9718(15) 0.124(7) Uani 0.494(9) 1 d D U P A 2

loop_
_atom_site_aniso_label
_atom_site_aniso_U_11
_atom_site_aniso_U_22
_atom_site_aniso_U_33
_atom_site_aniso_U_23
_atom_site_aniso_U_13
_atom_site_aniso_U_12
S1 0.0533(13) 0.0724(14) 0.0666(13) -0.0041(12) 0.0039(7) 0.0012(14)
N1 0.042(5) 0.048(5) 0.054(5) 0.000 0.000 0.002(4)
O1 0.055(3) 0.088(4) 0.123(5) -0.001(5) 0.012(3) 0.005(3)
N2 0.041(5) 0.048(6) 0.064(6) 0.000 0.000 -0.003(4)
C5 0.093(7) 0.062(5) 0.096(7) -0.007(5) -0.013(6) -0.004(5)
C6 0.094(8) 0.070(6) 0.104(7) -0.016(5) 0.030(6) -0.015(5)
C7 0.102(8) 0.074(6) 0.086(6) 0.019(5) -0.007(6) -0.006(6)
C8 0.165(13) 0.125(10) 0.090(8) 0.009(7) 0.030(9) -0.052(9)
O2 0.082(9) 0.074(7) 0.084(9) 0.012(6) -0.009(8) 0.021(6)
O3 0.21(2) 0.16(2) 0.102(13) 0.035(14) -0.035(14) 0.080(19)
C11 0.074(7) 0.119(8) 0.102(7) -0.017(7) 0.027(6) -0.008(6)
C1 0.064(12) 0.099(14) 0.099(11) 0.004(11) 0.009(9) 0.036(11)
O4 0.087(9) 0.063(7) 0.123(12) -0.033(7) 0.016(10) -0.029(6)
C16 0.133(12) 0.153(12) 0.174(15) -0.076(11) 0.064(11) -0.003(11)
C17 0.106(8) 0.119(9) 0.084(7) -0.013(6) -0.024(6) -0.017(7)
O5 0.072(9) 0.125(12) 0.059(7) -0.032(9) 0.007(6) -0.026(8)
C38 0.18(2) 0.058(9) 0.063(10) 0.004(8) -0.013(11) -0.028(13)
C31 0.154(13) 0.163(13) 0.107(10) -0.067(9) 0.040(9) -0.015(11)
C39 0.143(8) 0.093(6) 0.073(5) -0.003(5) 0.005(5) 0.005(6)
C40 0.094(17) 0.13(2) 0.135(19) -0.051(16) -0.006(15) 0.030(18)
C42 0.083(13) 0.107(14) 0.134(15) -0.025(11) -0.019(13) 0.018(9)
C43 0.160(11) 0.173(13) 0.089(7) -0.031(7) -0.008(7) 0.036(8)
C44 0.11(2) 0.18(2) 0.078(14) 0.012(15) 0.025(13) 0.009(15)
C45 0.115(15) 0.13(2) 0.100(16) -0.019(14) -0.037(14) 0.006(14)
C47 0.19(3) 0.14(2) 0.111(18) -0.043(16) -0.066(17) 0.024(17)
C48 0.097(15) 0.111(18) 0.13(2) -0.017(15) 0.020(15) 0.029(13)
C46 0.122(14) 0.098(13) 0.077(11) -0.035(10) 0.007(11) 0.004(11)
O6 0.139(16) 0.19(2) 0.19(2) -0.081(18) 0.003(15) -0.046(15)
C49 0.17(2) 0.129(15) 0.094(13) -0.025(13) -0.021(15) -0.026(15)
O8 0.149(18) 0.167(18) 0.188(19) 0.042(15) 0.053(16) 0.036(13)
C52 0.073(13) 0.082(13) 0.127(17) -0.021(14) -0.011(12) -0.024(9)
C53 0.12(2) 0.119(18) 0.107(17) -0.011(15) -0.071(15) 0.011(14)
C54 0.092(14) 0.094(16) 0.13(2) -0.041(14) -0.015(15) 0.009(12)
C55 0.20(4) 0.15(2) 0.13(3) -0.059(19) -0.05(2) 0.08(2)
C56 0.07(2) 0.22(3) 0.12(3) 0.04(3) 0.028(17) 0.001(16)
C57 0.158(17) 0.16(2) 0.053(10) -0.005(13) 0.000(10) 0.028(13)

loop_
_atom_type_symbol
_atom_type_description
_atom_type_scat_dispersion_real
_atom_type_scat_dispersion_imag
_atom_type_scat_source
C C -0.0020 0.0020 'International Tables Vol C Tables 4.2.6.8 and 6.1.1.4'
H H 0.0000 0.0000 'International Tables Vol C Tables 4.2.6.8 and 6.1.1.4'
N N -0.0031 0.0041 'International Tables Vol C Tables 4.2.6.8 and 6.1.1.4'
O O -0.0041 0.0075 'International Tables Vol C Tables 4.2.6.8 and 6.1.1.4'
S S 0.1223 0.1507 'International Tables Vol C Tables 4.2.6.8 and 6.1.1.4'

loop_
_geom_angle_atom_site_label_1
_geom_angle_atom_site_label_2
_geom_angle_atom_site_label_3
_geom_angle
_geom_angle_site_symmetry_1
_geom_angle_site_symmetry_3
O3 S1 O1 111.2(12) . .
O5 S1 O1 118.4(6) . .
O3 S1 O4 115.5(13) . .
O1 S1 O4 104.8(6) . .
O5 S1 O2 110.7(9) . .
O1 S1 O2 106.0(6) . .
O5 S1 C38 108.1(9) . .
O1 S1 C38 110.0(10) . .
O2 S1 C38 102.5(9) . .
O3 S1 C1 109.3(11) . .
O1 S1 C1 109.6(8) . .
O4 S1 C1 106.1(9) . .
C7 N1 C7 111.7(10) 2 .
C7 N1 C11 106.7(6) 2 .
C7 N1 C11 109.4(6) . .
C7 N1 C11 109.4(6) 2 2
C7 N1 C11 106.7(6) . 2
C11 N1 C11 113.0(10) . 2
C6 N2 C6 112.3(10) . 2_655
C6 N2 C5 108.8(5) . .
C6 N2 C5 107.3(5) 2_655 .
C6 N2 C5 107.3(5) . 2_655
C6 N2 C5 108.8(5) 2_655 2_655
C5 N2 C5 112.4(9) . 2_655
C17 C5 N2 116.3(8) . .
C31 C6 N2 120.4(10) . .
C8 C7 N1 118.8(9) . .
C16 C11 N1 113.5(10) . .
C39 C1 S1 118.5(11) . .
C39 C38 S1 123.5(14) . .
C57 C39 C38 127.2(17) . .
C57 C39 C52 110.7(17) . .
C38 C39 C52 92.4(17) . .
C42 C39 C40 99.2(14) . .
C42 C39 C1 106.1(13) . .
C40 C39 C1 138.0(18) . .
C57 C39 C49 106.9(16) . .
C38 C39 C49 116.7(13) . .
C52 C39 C49 97.3(18) . .
C42 C39 C46 94.0(12) . .
C40 C39 C46 107(2) . .
C1 C39 C46 103.8(13) . .
C45 C40 C39 112.1(19) . .
C43 C42 C39 95.0(12) . .
C43 C42 C48 106.3(19) . .
C39 C42 C48 123.1(18) . .
C43 C42 C54 103.3(17) . .
C39 C42 C54 112.0(16) . .
C48 C42 C54 113.1(19) . .
C45 C43 C42 110.4(18) . .
C57 C43 C53 103.0(15) . .
C45 C43 C44 113(2) . .
C42 C43 C44 98.8(16) . .
C57 C43 C47 94.2(18) . .
C53 C43 C47 94(2) . .
C46 C44 C43 102.5(17) . .
C43 C45 C40 93.3(18) . .
C49 C47 C43 111.2(19) . .
O6 C46 C44 127(2) . .
O6 C46 C39 130.0(19) . .
C44 C46 C39 102.7(16) . .
C47 C49 C39 91.8(16) . .
O8 C52 C39 168(3) . .
O8 C52 C53 95(2) . .
C39 C52 C53 96.9(19) . .
C43 C53 C52 110(2) . .
C43 C57 C39 99.9(15) . .
C43 C57 C56 99.6(19) . .
C39 C57 C56 109(2) . .
C43 C57 C55 128(2) . .
C39 C57 C55 97(2) . .
C56 C57 C55 120(3) . .

loop_
_geom_bond_atom_site_label_1
_geom_bond_atom_site_label_2
_geom_bond_distance
_geom_bond_site_symmetry_2
S1 O3 1.392(16) .
S1 O5 1.428(12) .
S1 O1 1.446(6) .
S1 O4 1.508(12) .
S1 O2 1.551(12) .
S1 C38 1.72(2) .
S1 C1 1.736(19) .
N1 C7 1.520(10) 2
N1 C7 1.520(10) .
N1 C11 1.541(11) .
N1 C11 1.541(11) 2
N2 C6 1.499(11) .
N2 C6 1.499(11) 2_655
N2 C5 1.526(10) .
N2 C5 1.526(10) 2_655
C5 C17 1.479(14) .
C6 C31 1.445(14) .
C7 C8 1.446(16) .
C11 C16 1.484(15) .
C1 C39 1.55(2) .
C38 C39 1.48(2) .
C39 C57 1.47(2) .
C39 C52 1.51(2) .
C39 C42 1.513(19) .
C39 C40 1.55(2) .
C39 C49 1.58(2) .
C39 C46 1.61(2) .
C40 C45 1.54(2) .
C42 C43 1.49(2) .
C42 C48 1.53(2) .
C42 C54 1.56(2) .
C43 C57 1.43(2) .
C43 C45 1.48(2) .
C43 C53 1.52(2) .
C43 C44 1.60(2) .
C43 C47 1.61(2) .
C44 C46 1.50(2) .
C47 C49 1.58(2) .
C46 O6 1.22(3) .
O8 C52 1.18(2) .
C52 C53 1.52(2) .
C55 C57 1.54(2) .
C56 C57 1.53(2) .

loop_
_geom_torsion_atom_site_label_1
_geom_torsion_atom_site_label_2
_geom_torsion_atom_site_label_3
_geom_torsion_atom_site_label_4
_geom_torsion
_geom_torsion_site_symmetry_1
C6 N2 C5 C17 63.4(10) .
C6 N2 C5 C17 -174.9(9) 2_655
C5 N2 C5 C17 -55.3(8) 2_655
C6 N2 C6 C31 52.7(11) 2_655
C5 N2 C6 C31 171.4(11) .
C5 N2 C6 C31 -66.8(13) 2_655
C7 N1 C7 C8 53.6(9) 2
C11 N1 C7 C8 171.5(10) .
C11 N1 C7 C8 -65.9(12) 2
C7 N1 C11 C16 -173.8(11) 2
C7 N1 C11 C16 65.2(12) .
C11 N1 C11 C16 -53.5(10) 2
O3 S1 C1 C39 179.2(18) .
O5 S1 C1 C39 109.3(17) .
O1 S1 C1 C39 -58.7(17) .
O4 S1 C1 C39 53.9(17) .
O2 S1 C1 C39 -157(2) .
C38 S1 C1 C39 39.7(16) .
O3 S1 C38 C39 -108(3) .
O5 S1 C38 C39 -176.7(19) .
O1 S1 C38 C39 53(2) .
O4 S1 C38 C39 150(3) .
O2 S1 C38 C39 -60(2) .
C1 S1 C38 C39 -44.8(14) .
S1 C38 C39 C57 141.2(19) .
S1 C38 C39 C52 -100(2) .
S1 C38 C39 C42 75(4) .
S1 C38 C39 C40 -93(3) .
S1 C38 C39 C1 45.1(13) .
S1 C38 C39 C49 -1(3) .
S1 C38 C39 C46 161(2) .
S1 C1 C39 C57 -158.3(16) .
S1 C1 C39 C38 -41.9(18) .
S1 C1 C39 C52 6(3) .
S1 C1 C39 C42 152.7(14) .
S1 C1 C39 C40 28(3) .
S1 C1 C39 C49 97.4(18) .
S1 C1 C39 C46 -109.0(15) .
C57 C39 C40 C45 -24(3) .
C38 C39 C40 C45 -162(3) .
C52 C39 C40 C45 -139(11) .
C42 C39 C40 C45 23(3) .
C1 C39 C40 C45 150(2) .
C49 C39 C40 C45 82(3) .
C46 C39 C40 C45 -74(3) .
C57 C39 C42 C43 57.3(14) .
C38 C39 C42 C43 147(3) .
C52 C39 C42 C43 -37(2) .
C40 C39 C42 C43 -43(2) .
C1 C39 C42 C43 170.5(13) .
C49 C39 C42 C43 -120.6(17) .
C46 C39 C42 C43 64.9(14) .
C57 C39 C42 C48 -56(2) .
C38 C39 C42 C48 34(4) .
C52 C39 C42 C48 -150(3) .
C40 C39 C42 C48 -157(3) .
C1 C39 C42 C48 57(3) .
C49 C39 C42 C48 126(3) .
C46 C39 C42 C48 -48(2) .
C57 C39 C42 C54 164(2) .
C38 C39 C42 C54 -106(3) .
C52 C39 C42 C54 69(2) .
C40 C39 C42 C54 63(3) .
C1 C39 C42 C54 -82.9(19) .
C49 C39 C42 C54 -14.0(19) .
C46 C39 C42 C54 171.5(18) .
C39 C42 C43 C57 -58.3(13) .
C48 C42 C43 C57 68(2) .
C54 C42 C43 C57 -172(2) .
C39 C42 C43 C45 57.8(18) .
C48 C42 C43 C45 -176(2) .
C54 C42 C43 C45 -56(2) .
C39 C42 C43 C53 32.2(19) .
C48 C42 C43 C53 159(2) .
C54 C42 C43 C53 -82(2) .
C39 C42 C43 C44 -60(2) .
C48 C42 C43 C44 66(2) .
C54 C42 C43 C44 -174(2) .
C39 C42 C43 C47 110(2) .
C48 C42 C43 C47 -123(3) .
C54 C42 C43 C47 -4(2) .
C57 C43 C44 C46 28.3(17) .
C45 C43 C44 C46 -86(3) .
C42 C43 C44 C46 30(3) .
C53 C43 C44 C46 -79(3) .
C47 C43 C44 C46 18(6) .
C57 C43 C45 C40 11(3) .
C42 C43 C45 C40 -41(3) .
C53 C43 C45 C40 50(6) .
C44 C43 C45 C40 68(3) .
C47 C43 C45 C40 -77(2) .
C39 C40 C45 C43 9(3) .
C57 C43 C47 C49 -36(3) .
C45 C43 C47 C49 86(3) .
C42 C43 C47 C49 -44(2) .
C53 C43 C47 C49 68(3) .
C44 C43 C47 C49 -28(6) .
C43 C44 C46 O6 -172(3) .
C43 C44 C46 C39 10(3) .
C57 C39 C46 O6 144(3) .
C38 C39 C46 O6 -15(3) .
C52 C39 C46 O6 -106(3) .
C42 C39 C46 O6 136(3) .
C40 C39 C46 O6 -123(3) .
C1 C39 C46 O6 29(3) .
C49 C39 C46 O6 125(3) .
C57 C39 C46 C44 -38(2) .
C38 C39 C46 C44 163(3) .
C52 C39 C46 C44 72(3) .
C42 C39 C46 C44 -46(2) .
C40 C39 C46 C44 55(3) .
C1 C39 C46 C44 -153(2) .
C49 C39 C46 C44 -57(4) .
C43 C47 C49 C39 3(3) .
C57 C39 C49 C47 32(2) .
C38 C39 C49 C47 -179(2) .
C52 C39 C49 C47 -82(2) .
C42 C39 C49 C47 34(2) .
C40 C39 C49 C47 -71(2) .
C1 C39 C49 C47 148(2) .
C46 C39 C49 C47 46(4) .
C57 C39 C52 O8 152(16) .
C38 C39 C52 O8 20(16) .
C42 C39 C52 O8 -157(15) .
C40 C39 C52 O8 -138(23) .
C1 C39 C52 O8 -13(17) .
C49 C39 C52 O8 -97(16) .
C46 C39 C52 O8 104(16) .
C57 C39 C52 C53 -25(3) .
C38 C39 C52 C53 -157(2) .
C42 C39 C52 C53 26(3) .
C40 C39 C52 C53 45(9) .
C1 C39 C52 C53 170(2) .
C49 C39 C52 C53 86(2) .
C46 C39 C52 C53 -73(2) .
C57 C43 C53 C52 28(3) .
C45 C43 C53 C52 -118(8) .
C42 C43 C53 C52 -21(3) .
C44 C43 C53 C52 78(3) .
C47 C43 C53 C52 -67(3) .
O8 C52 C53 C43 179(3) .
C39 C52 C53 C43 -2(3) .
C45 C43 C57 C39 -26(3) .
C42 C43 C57 C39 62.6(15) .
C53 C43 C57 C39 -41(2) .
C44 C43 C57 C39 -120(3) .
C47 C43 C57 C39 54(2) .
C45 C43 C57 C56 86(3) .
C42 C43 C57 C56 174(2) .
C53 C43 C57 C56 70(3) .
C44 C43 C57 C56 -8(3) .
C47 C43 C57 C56 166(2) .
C45 C43 C57 C55 -134(3) .
C42 C43 C57 C55 -45(3) .
C53 C43 C57 C55 -149(3) .
C44 C43 C57 C55 132(4) .
C47 C43 C57 C55 -53(3) .
C38 C39 C57 C43 154.1(16) .
C52 C39 C57 C43 44(2) .
C42 C39 C57 C43 -62.8(16) .
C40 C39 C57 C43 27(2) .
C1 C39 C57 C43 -149.0(16) .
C49 C39 C57 C43 -61(2) .
C46 C39 C57 C43 128(2) .
C38 C39 C57 C56 50(2) .
C52 C39 C57 C56 -60(2) .
C42 C39 C57 C56 -167(2) .
C40 C39 C57 C56 -77(3) .
C1 C39 C57 C56 107(2) .
C49 C39 C57 C56 -165(2) .
C46 C39 C57 C56 24(2) .
C38 C39 C57 C55 -75(3) .
C52 C39 C57 C55 175(2) .
C42 C39 C57 C55 68(2) .
C40 C39 C57 C55 157(2) .
C1 C39 C57 C55 -18(3) .
C49 C39 C57 C55 70(2) .
C46 C39 C57 C55 -102(2) .
